data_4325685
loop_
_publ_author_name
'Marie-Pierre Santoni'
'Amlan K. Pal'
'Garry S. Hanan'
'Anna Proust'
'Bernold Hasenknopf'

_publ_contact_author_address
;
      Universit\'e de Montr\'eal
      D\'epartement de Chimie
      C.P. 6128, Succ. Centre-ville
      Montr\'eal, Qu\'ebec
      Canada, H3C 3J7
;
_publ_contact_author_email garry.hanan@umontreal.ca
_publ_contact_author_fax '+1 514 343 7586'
_publ_contact_author_name 'Dr Garry S. Hanan'
_publ_contact_author_phone '+1 514 343 7056'
_publ_section_title
;
 Discrete Covalent Organic-Inorganic Hybrids: Terpyridine Functionalized
 Polyoxometalates Obtained by a Modular Strategy and Their Metal
 Complexation
;
_journal_name_full 'Inorganic Chemistry'
_journal_page_first 6737
_journal_page_last 6745
_journal_paper_doi 10.1021/ic200752v
_journal_volume 50
_journal_year 2011
_chemical_compound_source 'Synthesized by the authors. See text'
_chemical_formula_moiety 'C40 H34 N8 O21 V6, 2(C16 H36 N)'
_chemical_formula_sum 'C72 H106 N10 O21 V6'
_chemical_formula_weight 1753.31
_chemical_name_systematic
; 
 ? 
;
_space_group_IT_number 15
_symmetry_cell_setting monoclinic
_symmetry_space_group_name_Hall '-C 2yc'
_symmetry_space_group_name_H-M 'C 1 2/c 1'
_atom_sites_solution_hydrogens geom
_atom_sites_solution_primary direct
_atom_sites_solution_secondary difmap
_audit_creation_method SHELXL-97
_cell_angle_alpha 90
_cell_angle_beta 110.398(1)
_cell_angle_gamma 90
_cell_formula_units_Z 4
_cell_length_a 43.2834(12)
_cell_length_b 16.4677(5)
_cell_length_c 16.4447(5)
_cell_measurement_reflns_used 22742
_cell_measurement_temperature 200
_cell_measurement_theta_max 71.91
_cell_measurement_theta_min 2.18
_cell_volume 10986.4(6)
_computing_cell_refinement 'SAINT V7.68A(Bruker AXS, 2009)'
_computing_data_collection 'APEX2  (Bruker AXS, 2009)'
_computing_data_reduction 'SAINT V7.68A(Bruker AXS, 2009)'
_computing_molecular_graphics 'SHELXTL v6.12 (Bruker AXS, 2001)'
_computing_publication_material 'UdMX (Maris, 2004)'
_computing_structure_refinement 'SHELXL97 (Sheldrick, 2008)'
_computing_structure_solution 'SHELXS97 (Sheldrick, 2008)'
_diffrn_ambient_temperature 200
_diffrn_detector_area_resol_mean 5.5
_diffrn_measured_fraction_theta_full 0.991
_diffrn_measured_fraction_theta_max 0.991
_diffrn_measurement_device_type 'Bruker Smart 6000'
_diffrn_measurement_method \w
_diffrn_radiation_monochromator 'Montel 200 optics'
_diffrn_radiation_source 'Rotating Anode'
_diffrn_radiation_type CuK\a
_diffrn_radiation_wavelength 1.54178
_diffrn_reflns_av_R_equivalents 0.043
_diffrn_reflns_av_sigmaI/netI 0.0261
_diffrn_reflns_limit_h_max 52
_diffrn_reflns_limit_h_min -53
_diffrn_reflns_limit_k_max 20
_diffrn_reflns_limit_k_min -20
_diffrn_reflns_limit_l_max 20
_diffrn_reflns_limit_l_min -20
_diffrn_reflns_number 72898
_diffrn_reflns_theta_full 72.75
_diffrn_reflns_theta_max 72.75
_diffrn_reflns_theta_min 2.90
_exptl_absorpt_coefficient_mu 4.575
_exptl_absorpt_correction_T_max 0.4809
_exptl_absorpt_correction_T_min 0.2996
_exptl_absorpt_correction_type multi-scan
_exptl_absorpt_process_details 'Sadabs (Sheldrick, 1996)'
_exptl_crystal_colour orange
_exptl_crystal_density_diffrn 1.060
_exptl_crystal_description block
_exptl_crystal_F_000 3656
_exptl_crystal_size_max 0.26
_exptl_crystal_size_mid 0.18
_exptl_crystal_size_min 0.16
_platon_squeeze_details
;
Attempts to  model disordered solvent molecules
were unsuccessful. PLATON/SQUEEZE  was used to correct
the data for the presence of the disordered solvent.
A potential solvent volume of 3584.3 \%A^3^, 
32.6 % of the total unit-cell volume, was found.
878 electrons per unit cell worth of scattering were located
in the void. The reported structure is based on the 
PLATON/SQUEEZE corrected data. The actual solvent content is
unknown, so several quantities calculated like empirical formula, density, 
absorption coefficient, F(000) etc. may be incorrect.

Ref:  Sluis, P. van der & Spek, A.L. (1990). Acta Cryst. A46, 194-201.
;
_refine_diff_density_max 1.022
_refine_diff_density_min -0.523
_refine_diff_density_rms 0.075
_refine_ls_extinction_method none
_refine_ls_goodness_of_fit_ref 1.025
_refine_ls_hydrogen_treatment constr
_refine_ls_matrix_type full
_refine_ls_number_parameters 491
_refine_ls_number_reflns 10854
_refine_ls_number_restraints 2
_refine_ls_restrained_S_all 1.025
_refine_ls_R_factor_all 0.0610
_refine_ls_R_factor_gt 0.0529
_refine_ls_shift/su_max 0.161
_refine_ls_shift/su_mean 0.002
_refine_ls_structure_factor_coef Fsqd
_refine_ls_weighting_details 'calc w=1/[\s^2^(Fo^2^)+(0.1122P)^2^] where P=(Fo^2^+2Fc^2^)/3'
_refine_ls_weighting_scheme calc
_refine_ls_wR_factor_gt 0.1535
_refine_ls_wR_factor_ref 0.1580
_reflns_number_gt 8548
_reflns_number_total 10854
_reflns_threshold_expression I>2\s(I)
_cod_data_source_file ic200752v_si_003.cif
_cod_data_source_block mper16
_cod_database_code 4325685

loop_
_symmetry_equiv_pos_as_xyz
'x, y, z'
'-x, y, -z+1/2'
'x+1/2, y+1/2, z'
'-x+1/2, y+1/2, -z+1/2'
'-x, -y, -z'
'x, -y, z-1/2'
'-x+1/2, -y+1/2, -z'
'x+1/2, -y+1/2, z-1/2'

loop_
_atom_site_label
_atom_site_type_symbol
_atom_site_fract_x
_atom_site_fract_y
_atom_site_fract_z
_atom_site_U_iso_or_equiv
_atom_site_adp_type
_atom_site_occupancy
_atom_site_symmetry_multiplicity
_atom_site_calc_flag
_atom_site_refinement_flags
_atom_site_disorder_assembly
_atom_site_disorder_group
V1 V 0.725480(10) 0.62860(2) 0.98149(3) 0.04225(12) Uani 1 1 d . . .
V2 V 0.703887(10) 0.82097(2) 0.98441(3) 0.04364(13) Uani 1 1 d . . .
V3 V 0.746050(11) 0.76353(3) 0.86168(3) 0.04337(12) Uani 1 1 d . . .
O1 O 0.70335(5) 0.54809(10) 0.95622(12) 0.0516(4) Uani 1 1 d . . .
O2 O 0.66904(5) 0.86487(11) 0.96132(13) 0.0565(5) Uani 1 1 d . . .
O3 O 0.73817(5) 0.76703(12) 0.75888(12) 0.0552(5) Uani 1 1 d . . .
O4 O 0.76716(4) 0.59421(9) 0.99910(10) 0.0421(4) Uani 1 1 d . . .
O5 O 0.73302(4) 0.64130(10) 1.09759(10) 0.0427(4) Uani 1 1 d . . .
O6 O 0.78422(4) 0.70255(10) 0.90076(10) 0.0435(4) Uani 1 1 d . . .
O7 O 0.7500 0.7500 1.0000 0.0345(4) Uani 1 2 d S . .
O8 O 0.72106(4) 0.65961(9) 0.86030(10) 0.0387(3) Uani 1 1 d . . .
O9 O 0.68685(4) 0.70658(9) 0.95889(10) 0.0402(3) Uani 1 1 d . . .
O10 O 0.70362(4) 0.81456(9) 0.86070(10) 0.0404(4) Uani 1 1 d . . .
O11 O 0.59825(5) 0.78023(14) 0.74317(16) 0.0795(7) Uani 1 1 d . . .
N1 N 0.63391(5) 0.68455(12) 0.72705(13) 0.0459(5) Uani 1 1 d . . .
H1 H 0.6356 0.6440 0.6940 0.055 Uiso 1 1 calc R . .
N2 N 0.52698(6) 0.61480(16) 0.49201(16) 0.0602(6) Uani 1 1 d . . .
N3 N 0.59590(6) 0.56281(17) 0.42736(16) 0.0657(7) Uani 1 1 d . . .
N4 N 0.47846(7) 0.7036(2) 0.6073(2) 0.0880(9) Uani 1 1 d . . .
C1 C 0.66361(6) 0.70619(14) 0.80051(15) 0.0429(5) Uani 1 1 d . . .
C2 C 0.69008(6) 0.64851(14) 0.79239(15) 0.0430(5) Uani 1 1 d . . .
H2A H 0.6827 0.5918 0.7936 0.052 Uiso 1 1 calc R . .
H2B H 0.6928 0.6576 0.7358 0.052 Uiso 1 1 calc R . .
C3 C 0.65765(6) 0.69253(15) 0.88602(15) 0.0438(5) Uani 1 1 d . . .
H3A H 0.6400 0.7296 0.8889 0.053 Uiso 1 1 calc R . .
H3B H 0.6501 0.6361 0.8880 0.053 Uiso 1 1 calc R . .
C4 C 0.67365(6) 0.79471(14) 0.79239(16) 0.0445(5) Uani 1 1 d . . .
H4A H 0.6765 0.8023 0.7357 0.053 Uiso 1 1 calc R . .
H4B H 0.6559 0.8317 0.7946 0.053 Uiso 1 1 calc R . .
C5 C 0.60411(7) 0.72134(16) 0.70555(19) 0.0554(7) Uani 1 1 d . . .
C6 C 0.57758(7) 0.68354(16) 0.62973(18) 0.0521(6) Uani 1 1 d . . .
C7 C 0.58423(7) 0.64305(17) 0.56348(18) 0.0540(6) Uani 1 1 d . . .
H7 H 0.6062 0.6384 0.5643 0.065 Uiso 1 1 calc R . .
C8 C 0.55828(7) 0.60954(18) 0.49612(18) 0.0562(7) Uani 1 1 d . . .
C9 C 0.52053(7) 0.65425(19) 0.5555(2) 0.0589(7) Uani 1 1 d . . .
C10 C 0.54518(7) 0.68932(17) 0.62517(19) 0.0565(7) Uani 1 1 d . . .
H10 H 0.5398 0.7170 0.6692 0.068 Uiso 1 1 calc R . .
C11 C 0.56438(7) 0.5645(2) 0.42439(19) 0.0631(7) Uani 1 1 d . . .
C12 C 0.60228(9) 0.5228(2) 0.3642(2) 0.0750(9) Uani 1 1 d . . .
H12 H 0.6245 0.5207 0.3664 0.090 Uiso 1 1 calc R . .
C13 C 0.57892(9) 0.4847(3) 0.2966(2) 0.0808(10) Uani 1 1 d . . .
H13 H 0.5846 0.4579 0.2527 0.097 Uiso 1 1 calc R . .
C14 C 0.54688(10) 0.4866(3) 0.2943(3) 0.0989(14) Uani 1 1 d . . .
H14 H 0.5299 0.4607 0.2485 0.119 Uiso 1 1 calc R . .
C15 C 0.53953(9) 0.5270(3) 0.3599(2) 0.0860(12) Uani 1 1 d . . .
H15 H 0.5176 0.5284 0.3598 0.103 Uiso 1 1 calc R . .
C16 C 0.48539(8) 0.6587(2) 0.5481(2) 0.0700(8) Uani 1 1 d . . .
C17 C 0.44629(10) 0.7084(3) 0.5997(3) 0.1031(14) Uani 1 1 d . . .
H17 H 0.4409 0.7397 0.6415 0.124 Uiso 1 1 calc R . .
C18 C 0.42148(12) 0.6720(4) 0.5370(4) 0.127(2) Uani 1 1 d . . .
H18 H 0.3993 0.6795 0.5338 0.153 Uiso 1 1 calc R . .
C19 C 0.42863(11) 0.6237(5) 0.4776(4) 0.146(3) Uani 1 1 d . . .
H19 H 0.4117 0.5952 0.4342 0.175 Uiso 1 1 calc R . .
C20 C 0.46122(9) 0.6178(4) 0.4831(3) 0.1142(17) Uani 1 1 d . . .
H20 H 0.4669 0.5857 0.4424 0.137 Uiso 1 1 calc R . .
N100 N 0.80003(6) 0.42368(13) 0.20185(16) 0.0564(6) Uani 1 1 d . B .
C100 C 0.81428(8) 0.45341(17) 0.1347(2) 0.0636(8) Uani 1 1 d . . .
H10A H 0.7974 0.4869 0.0916 0.076 Uiso 1 1 calc R . .
H10B H 0.8333 0.4891 0.1642 0.076 Uiso 1 1 calc R . .
C101 C 0.82555(9) 0.3880(2) 0.0865(2) 0.0735(9) Uani 1 1 d . . .
H10C H 0.8396 0.3486 0.1288 0.088 Uiso 1 1 calc R . .
H10D H 0.8061 0.3585 0.0476 0.088 Uiso 1 1 calc R . .
C102 C 0.84464(12) 0.4232(3) 0.0337(3) 0.0934(12) Uani 1 1 d . . .
H10E H 0.8649 0.4493 0.0731 0.112 Uiso 1 1 calc R . .
H10F H 0.8312 0.4655 -0.0055 0.112 Uiso 1 1 calc R . .
C103 C 0.85402(14) 0.3580(3) -0.0203(3) 0.1180(17) Uani 1 1 d . . .
H10G H 0.8668 0.3829 -0.0525 0.177 Uiso 1 1 calc R . .
H10H H 0.8339 0.3337 -0.0612 0.177 Uiso 1 1 calc R . .
H10I H 0.8673 0.3158 0.0183 0.177 Uiso 1 1 calc R . .
C104 C 0.82585(8) 0.38041(16) 0.2752(2) 0.0590(7) Uani 1 1 d . . .
H10J H 0.8344 0.3344 0.2507 0.071 Uiso 1 1 calc R . .
H10K H 0.8151 0.3574 0.3142 0.071 Uiso 1 1 calc R . .
C105 C 0.85499(9) 0.4321(2) 0.3294(2) 0.0751(9) Uani 1 1 d . . .
H10L H 0.8470 0.4796 0.3531 0.090 Uiso 1 1 calc R . .
H10M H 0.8672 0.4522 0.2926 0.090 Uiso 1 1 calc R . .
C106 C 0.87783(10) 0.3810(3) 0.4037(2) 0.0861(11) Uani 1 1 d . . .
H10N H 0.8656 0.3623 0.4411 0.103 Uiso 1 1 calc R . .
H10O H 0.8850 0.3324 0.3796 0.103 Uiso 1 1 calc R . .
C107 C 0.90766(14) 0.4284(4) 0.4576(4) 0.135(2) Uani 1 1 d . . .
H10P H 0.9217 0.3939 0.5045 0.203 Uiso 1 1 calc R . .
H10Q H 0.9006 0.4760 0.4825 0.203 Uiso 1 1 calc R . .
H10R H 0.9200 0.4462 0.4210 0.203 Uiso 1 1 calc R . .
C108 C 0.78670(9) 0.49780(17) 0.2345(2) 0.0708(9) Uani 1 1 d . . .
H10S H 0.7662 0.5161 0.1886 0.085 Uiso 1 1 calc R A 1
H10T H 0.8030 0.5423 0.2453 0.085 Uiso 1 1 calc R A 1
C109 C 0.77883(16) 0.4813(3) 0.3229(4) 0.0488(15) Uiso 0.486(8) 1 d P B 1
H10U H 0.7615 0.4393 0.3117 0.059 Uiso 0.486(8) 1 calc PR B 1
H10V H 0.7989 0.4604 0.3684 0.059 Uiso 0.486(8) 1 calc PR B 1
C110 C 0.766736(2) 0.5634(4) 0.3574(5) 0.083(3) Uiso 0.486(8) 1 d PD B 1
H11A H 0.7836 0.5751 0.4149 0.100 Uiso 0.486(8) 1 calc PR B 1
H11B H 0.7685 0.6074 0.3183 0.100 Uiso 0.486(8) 1 calc PR B 1
C111 C 0.73372(18) 0.5743(9) 0.3681(9) 0.163(6) Uiso 0.486(8) 1 d PD B 1
H11C H 0.7332 0.6270 0.3953 0.244 Uiso 0.486(8) 1 calc PR B 1
H11D H 0.7304 0.5308 0.4049 0.244 Uiso 0.486(8) 1 calc PR B 1
H11E H 0.7162 0.5723 0.3111 0.244 Uiso 0.486(8) 1 calc PR B 1
C209 C 0.7649(2) 0.4771(5) 0.2813(6) 0.080(2) Uiso 0.514(8) 1 d P B 2
H20A H 0.7742 0.4312 0.3213 0.095 Uiso 0.514(8) 1 calc PR B 2
H20B H 0.7431 0.4604 0.2400 0.095 Uiso 0.514(8) 1 calc PR B 2
C210 C 0.761048(3) 0.5521(2) 0.3331(8) 0.124(4) Uiso 0.514(8) 1 d PD B 2
H21A H 0.7658 0.5385 0.3949 0.149 Uiso 0.514(8) 1 calc PR B 2
H21B H 0.7758 0.5967 0.3292 0.149 Uiso 0.514(8) 1 calc PR B 2
C211 C 0.72531(7) 0.5751(4) 0.2891(5) 0.081(2) Uiso 0.514(8) 1 d PD B 2
H21C H 0.7215 0.6296 0.3078 0.121 Uiso 0.514(8) 1 calc PR B 2
H21D H 0.7113 0.5360 0.3048 0.121 Uiso 0.514(8) 1 calc PR B 2
H21E H 0.7199 0.5747 0.2260 0.121 Uiso 0.514(8) 1 calc PR B 2
C112 C 0.77287(7) 0.36102(16) 0.1614(2) 0.0664(8) Uani 1 1 d . . .
H11F H 0.7824 0.3157 0.1385 0.080 Uiso 1 1 calc R B .
H11G H 0.7657 0.3387 0.2079 0.080 Uiso 1 1 calc R . .
C113 C 0.74289(9) 0.3919(2) 0.0895(3) 0.0887(12) Uani 1 1 d . B .
H11H H 0.7316 0.4333 0.1129 0.106 Uiso 1 1 calc R . .
H11I H 0.7498 0.4179 0.0443 0.106 Uiso 1 1 calc R . .
C114 C 0.71945(9) 0.32371(19) 0.0501(2) 0.0752(9) Uani 1 1 d . . .
H11J H 0.7136 0.2967 0.0966 0.090 Uiso 1 1 calc R B .
H11K H 0.7310 0.2832 0.0263 0.090 Uiso 1 1 calc R . .
C115 C 0.68780(10) 0.3486(2) -0.0216(3) 0.1010(14) Uani 1 1 d . B .
H11L H 0.6742 0.3004 -0.0441 0.152 Uiso 1 1 calc R . .
H11M H 0.6932 0.3748 -0.0686 0.152 Uiso 1 1 calc R . .
H11N H 0.6756 0.3868 0.0016 0.152 Uiso 1 1 calc R . .

loop_
_atom_site_aniso_label
_atom_site_aniso_U_11
_atom_site_aniso_U_22
_atom_site_aniso_U_33
_atom_site_aniso_U_23
_atom_site_aniso_U_13
_atom_site_aniso_U_12
V1 0.0509(3) 0.02812(19) 0.0423(2) 0.00116(16) 0.00937(18) -0.00541(15)
V2 0.0455(2) 0.0375(2) 0.0453(2) -0.01114(17) 0.01252(19) 0.00195(16)
V3 0.0494(3) 0.0473(2) 0.0344(2) -0.00247(17) 0.01589(18) -0.00902(17)
O1 0.0607(11) 0.0350(8) 0.0519(10) 0.0007(7) 0.0106(8) -0.0091(7)
O2 0.0497(10) 0.0510(10) 0.0638(12) -0.0175(9) 0.0135(9) 0.0049(8)
O3 0.0619(11) 0.0644(11) 0.0395(9) -0.0036(8) 0.0182(8) -0.0132(9)
O4 0.0510(9) 0.0277(7) 0.0437(9) -0.0038(6) 0.0116(7) 0.0013(6)
O5 0.0512(10) 0.0386(8) 0.0382(8) 0.0018(7) 0.0152(7) -0.0063(7)
O6 0.0460(9) 0.0439(8) 0.0431(9) -0.0092(7) 0.0186(7) -0.0036(7)
O7 0.0417(11) 0.0262(9) 0.0352(11) -0.0019(8) 0.0131(9) -0.0023(8)
O8 0.0428(9) 0.0339(7) 0.0373(8) -0.0053(6) 0.0111(7) -0.0018(6)
O9 0.0441(9) 0.0369(8) 0.0383(8) -0.0041(7) 0.0129(7) -0.0045(6)
O10 0.0465(9) 0.0326(7) 0.0381(8) -0.0016(6) 0.0094(7) -0.0019(6)
O11 0.0613(13) 0.0728(14) 0.0865(16) -0.0373(12) 0.0032(11) 0.0128(11)
N1 0.0466(12) 0.0408(10) 0.0427(11) -0.0083(9) 0.0059(9) -0.0014(8)
N2 0.0462(13) 0.0707(15) 0.0572(14) -0.0114(12) 0.0096(11) -0.0029(11)
N3 0.0570(15) 0.0812(17) 0.0593(14) -0.0115(13) 0.0208(12) -0.0064(13)
N4 0.0670(18) 0.109(2) 0.095(2) -0.013(2) 0.0371(17) 0.0019(17)
C1 0.0458(13) 0.0380(11) 0.0391(12) -0.0049(10) 0.0077(10) -0.0007(10)
C2 0.0462(13) 0.0386(11) 0.0404(12) -0.0052(10) 0.0101(10) -0.0029(9)
C3 0.0423(13) 0.0420(12) 0.0448(13) -0.0053(10) 0.0122(10) -0.0066(9)
C4 0.0479(13) 0.0378(11) 0.0423(12) 0.0009(10) 0.0087(10) -0.0004(10)
C5 0.0525(15) 0.0486(14) 0.0557(16) -0.0073(12) 0.0070(13) 0.0008(12)
C6 0.0488(15) 0.0487(14) 0.0527(15) -0.0024(12) 0.0101(12) 0.0020(11)
C7 0.0450(14) 0.0580(15) 0.0532(15) -0.0042(13) 0.0100(12) 0.0001(11)
C8 0.0466(15) 0.0628(16) 0.0523(15) -0.0065(13) 0.0087(12) -0.0014(12)
C9 0.0486(15) 0.0642(16) 0.0600(17) -0.0007(14) 0.0141(13) -0.0005(13)
C10 0.0535(16) 0.0594(16) 0.0503(15) -0.0046(13) 0.0100(12) 0.0047(12)
C11 0.0518(16) 0.0755(19) 0.0549(16) -0.0111(15) 0.0098(13) 0.0018(14)
C12 0.073(2) 0.087(2) 0.071(2) -0.0159(18) 0.0320(18) -0.0020(18)
C13 0.079(2) 0.097(3) 0.068(2) -0.0213(19) 0.0264(18) 0.003(2)
C14 0.065(2) 0.134(4) 0.080(2) -0.049(3) 0.0022(19) 0.008(2)
C15 0.0544(19) 0.117(3) 0.074(2) -0.040(2) 0.0072(17) -0.0023(19)
C16 0.0506(17) 0.089(2) 0.068(2) 0.0014(18) 0.0185(15) 0.0007(16)
C17 0.071(3) 0.136(4) 0.113(3) 0.001(3) 0.045(2) 0.014(3)
C18 0.063(3) 0.194(6) 0.132(4) -0.003(4) 0.044(3) 0.002(3)
C19 0.050(2) 0.239(8) 0.140(5) -0.039(5) 0.023(3) -0.014(3)
C20 0.051(2) 0.175(5) 0.114(3) -0.048(3) 0.026(2) -0.022(3)
N100 0.0586(14) 0.0387(10) 0.0755(16) 0.0163(11) 0.0280(12) 0.0036(9)
C100 0.0662(18) 0.0513(15) 0.074(2) 0.0203(14) 0.0258(16) -0.0027(13)
C101 0.085(2) 0.0657(19) 0.076(2) 0.0185(17) 0.0361(19) 0.0031(17)
C102 0.119(3) 0.085(3) 0.092(3) 0.018(2) 0.056(3) -0.001(2)
C103 0.153(5) 0.109(3) 0.123(4) 0.014(3) 0.087(4) 0.007(3)
C104 0.0689(18) 0.0442(13) 0.0690(18) 0.0178(13) 0.0305(15) 0.0097(12)
C105 0.077(2) 0.0606(18) 0.082(2) 0.0096(17) 0.0210(18) 0.0058(16)
C106 0.090(3) 0.091(3) 0.072(2) 0.008(2) 0.022(2) 0.009(2)
C107 0.116(4) 0.130(4) 0.120(4) -0.019(3) -0.009(3) 0.015(3)
C108 0.072(2) 0.0407(13) 0.108(3) 0.0178(16) 0.0407(19) 0.0065(13)
C112 0.0608(18) 0.0381(13) 0.101(2) 0.0137(15) 0.0286(17) -0.0006(12)
C113 0.065(2) 0.0508(17) 0.134(4) 0.018(2) 0.014(2) -0.0015(15)
C114 0.081(2) 0.0512(16) 0.089(2) 0.0077(16) 0.0244(19) 0.0006(15)
C115 0.086(3) 0.064(2) 0.126(4) 0.003(2) 0.002(2) -0.0144(19)

loop_
_atom_type_symbol
_atom_type_description
_atom_type_scat_dispersion_real
_atom_type_scat_dispersion_imag
_atom_type_scat_source
C C 0.0181 0.0091 'International Tables Vol C Tables 4.2.6.8 and 6.1.1.4'
H H 0.0000 0.0000 'International Tables Vol C Tables 4.2.6.8 and 6.1.1.4'
N N 0.0311 0.0180 'International Tables Vol C Tables 4.2.6.8 and 6.1.1.4'
O O 0.0492 0.0322 'International Tables Vol C Tables 4.2.6.8 and 6.1.1.4'
V V 0.0687 2.1097 'International Tables Vol C Tables 4.2.6.8 and 6.1.1.4'

loop_
_geom_angle_atom_site_label_1
_geom_angle_atom_site_label_2
_geom_angle_atom_site_label_3
_geom_angle_site_symmetry_1
_geom_angle_site_symmetry_3
_geom_angle
_geom_angle_publ_flag
O1 V1 O4 . . 104.72(8) y
O1 V1 O5 . . 103.76(8) y
O4 V1 O5 . . 93.62(8) y
O1 V1 O8 . . 96.42(8) y
O4 V1 O8 . . 89.03(7) y
O5 V1 O8 . . 158.23(7) y
O1 V1 O9 . . 95.50(8) y
O4 V1 O9 . . 158.85(7) y
O5 V1 O9 . . 87.42(7) y
O8 V1 O9 . . 82.53(6) y
O1 V1 O7 . . 171.07(7) y
O4 V1 O7 . . 81.89(5) y
O5 V1 O7 . . 81.51(5) y
O8 V1 O7 . . 77.48(4) y
O9 V1 O7 . . 77.37(4) y
O1 V1 V3 . 7_667 137.51(7) y
O4 V1 V3 . 7_667 87.72(5) y
O5 V1 V3 . 7_667 34.06(5) y
O8 V1 V3 . 7_667 124.73(5) y
O9 V1 V3 . 7_667 81.35(5) y
O7 V1 V3 . 7_667 47.453(11) y
O1 V1 V2 . 7_667 138.48(7) y
O4 V1 V2 . 7_667 34.13(5) y
O5 V1 V2 . 7_667 88.52(5) y
O8 V1 V2 . 7_667 81.61(5) y
O9 V1 V2 . 7_667 124.94(5) y
O7 V1 V2 . 7_667 47.762(11) y
V3 V1 V2 7_667 7_667 66.103(14) y
O2 V2 O6 . 7_667 104.24(9) y
O2 V2 O4 . 7_667 103.36(9) y
O6 V2 O4 7_667 7_667 94.44(8) y
O2 V2 O9 . . 97.31(9) y
O6 V2 O9 7_667 . 88.15(7) y
O4 V2 O9 7_667 . 157.81(7) y
O2 V2 O10 . . 96.33(9) y
O6 V2 O10 7_667 . 158.33(7) y
O4 V2 O10 7_667 . 87.29(7) y
O9 V2 O10 . . 82.46(6) y
O2 V2 O7 . . 172.27(7) y
O6 V2 O7 7_667 . 81.50(5) y
O4 V2 O7 7_667 . 81.10(5) y
O9 V2 O7 . . 77.50(5) y
O10 V2 O7 . . 77.43(5) y
O2 V2 V1 . 7_667 136.93(7) y
O6 V2 V1 7_667 7_667 87.94(5) y
O4 V2 V1 7_667 7_667 33.76(5) y
O9 V2 V1 . 7_667 124.64(5) y
O10 V2 V1 . 7_667 81.53(5) y
O7 V2 V1 . 7_667 47.339(11) y
O2 V2 V3 . 7_667 138.38(8) y
O6 V2 V3 7_667 7_667 34.38(5) y
O4 V2 V3 7_667 7_667 88.48(5) y
O9 V2 V3 . 7_667 81.26(5) y
O10 V2 V3 . 7_667 124.33(5) y
O7 V2 V3 . 7_667 47.121(11) y
V1 V2 V3 7_667 7_667 65.783(14) y
O3 V3 O5 . 7_667 104.65(8) y
O3 V3 O6 . . 102.82(9) y
O5 V3 O6 7_667 . 94.02(8) y
O3 V3 O10 . . 96.79(9) y
O5 V3 O10 7_667 . 88.81(7) y
O6 V3 O10 . . 158.75(7) y
O3 V3 O8 . . 95.86(8) y
O5 V3 O8 7_667 . 158.56(7) y
O6 V3 O8 . . 87.35(7) y
O10 V3 O8 . . 82.55(6) y
O3 V3 O7 . . 171.79(7) y
O5 V3 O7 7_667 . 81.91(5) y
O6 V3 O7 . . 81.35(5) y
O10 V3 O7 . . 78.20(5) y
O8 V3 O7 . . 77.14(4) y
O3 V3 V1 . 7_667 138.81(7) y
O5 V3 V1 7_667 7_667 34.40(5) y
O6 V3 V1 . 7_667 88.47(5) y
O10 V3 V1 . 7_667 82.00(5) y
O8 V3 V1 . 7_667 124.45(5) y
O7 V3 V1 . 7_667 47.509(11) y
O3 V3 V2 . 7_667 136.27(8) y
O5 V3 V2 7_667 7_667 88.21(5) y
O6 V3 V2 . 7_667 33.76(5) y
O10 V3 V2 . 7_667 125.57(5) y
O8 V3 V2 . 7_667 81.07(5) y
O7 V3 V2 . 7_667 47.597(11) y
V1 V3 V2 7_667 7_667 66.245(13) y
V1 O4 V2 . 7_667 112.10(8) y
V3 O5 V1 7_667 . 111.54(8) y
V2 O6 V3 7_667 . 111.87(8) y
V3 O7 V3 7_667 . 180.000(3) y
V3 O7 V1 7_667 . 85.038(15) y
V3 O7 V1 . . 94.962(15) y
V3 O7 V1 7_667 7_667 94.962(15) y
V3 O7 V1 . 7_667 85.038(15) y
V1 O7 V1 . 7_667 180.000(2) y
V3 O7 V2 7_667 . 85.282(16) y
V3 O7 V2 . . 94.719(16) y
V1 O7 V2 . . 95.101(15) y
V1 O7 V2 7_667 . 84.899(15) y
V3 O7 V2 7_667 7_667 94.718(16) y
V3 O7 V2 . 7_667 85.281(16) y
V1 O7 V2 . 7_667 84.899(15) y
V1 O7 V2 7_667 7_667 95.101(15) y
V2 O7 V2 . 7_667 180.000(1) y
C2 O8 V1 . . 118.97(14) y
C2 O8 V3 . . 118.09(14) y
V1 O8 V3 . . 109.88(7) y
C3 O9 V2 . . 118.70(14) y
C3 O9 V1 . . 118.82(14) y
V2 O9 V1 . . 109.52(7) y
C4 O10 V3 . . 119.14(14) y
C4 O10 V2 . . 119.09(14) y
V3 O10 V2 . . 109.05(7) y
C5 N1 C1 . . 125.9(2) y
C5 N1 H1 . . 117.0 ?
C1 N1 H1 . . 117.0 ?
C8 N2 C9 . . 118.4(2) y
C12 N3 C11 . . 117.5(3) y
C16 N4 C17 . . 116.7(4) y
N1 C1 C2 . . 104.19(18) y
N1 C1 C3 . . 109.9(2) y
C2 C1 C3 . . 111.1(2) y
N1 C1 C4 . . 110.55(19) y
C2 C1 C4 . . 109.7(2) y
C3 C1 C4 . . 111.19(19) y
O8 C2 C1 . . 112.37(18) y
O8 C2 H2A . . 109.1 ?
C1 C2 H2A . . 109.1 ?
O8 C2 H2B . . 109.1 ?
C1 C2 H2B . . 109.1 ?
H2A C2 H2B . . 107.9 ?
O9 C3 C1 . . 111.36(19) y
O9 C3 H3A . . 109.4 ?
C1 C3 H3A . . 109.4 ?
O9 C3 H3B . . 109.4 ?
C1 C3 H3B . . 109.4 ?
H3A C3 H3B . . 108.0 ?
O10 C4 C1 . . 110.80(18) y
O10 C4 H4A . . 109.5 ?
C1 C4 H4A . . 109.5 ?
O10 C4 H4B . . 109.5 ?
C1 C4 H4B . . 109.5 ?
H4A C4 H4B . . 108.1 ?
O11 C5 N1 . . 124.6(3) y
O11 C5 C6 . . 120.9(3) y
N1 C5 C6 . . 114.4(2) y
C10 C6 C7 . . 118.3(3) y
C10 C6 C5 . . 118.9(3) y
C7 C6 C5 . . 122.8(3) y
C8 C7 C6 . . 119.0(3) y
C8 C7 H7 . . 120.5 ?
C6 C7 H7 . . 120.5 ?
N2 C8 C7 . . 122.6(3) y
N2 C8 C11 . . 116.6(2) y
C7 C8 C11 . . 120.8(3) y
N2 C9 C10 . . 122.4(3) y
N2 C9 C16 . . 116.5(3) y
C10 C9 C16 . . 121.2(3) y
C6 C10 C9 . . 119.3(3) y
C6 C10 H10 . . 120.4 ?
C9 C10 H10 . . 120.4 ?
N3 C11 C15 . . 122.1(3) y
N3 C11 C8 . . 115.9(3) y
C15 C11 C8 . . 122.0(3) y
N3 C12 C13 . . 124.2(3) y
N3 C12 H12 . . 117.9 ?
C13 C12 H12 . . 117.9 ?
C12 C13 C14 . . 117.8(3) y
C12 C13 H13 . . 121.1 ?
C14 C13 H13 . . 121.1 ?
C13 C14 C15 . . 119.2(3) y
C13 C14 H14 . . 120.4 ?
C15 C14 H14 . . 120.4 ?
C11 C15 C14 . . 119.1(3) y
C11 C15 H15 . . 120.5 ?
C14 C15 H15 . . 120.5 ?
N4 C16 C20 . . 122.1(3) y
N4 C16 C9 . . 116.8(3) y
C20 C16 C9 . . 121.1(3) y
C18 C17 N4 . . 124.4(5) y
C18 C17 H17 . . 117.8 ?
N4 C17 H17 . . 117.8 ?
C17 C18 C19 . . 119.0(4) y
C17 C18 H18 . . 120.5 ?
C19 C18 H18 . . 120.5 ?
C18 C19 C20 . . 118.1(5) y
C18 C19 H19 . . 121.0 ?
C20 C19 H19 . . 121.0 ?
C16 C20 C19 . . 119.6(5) y
C16 C20 H20 . . 120.2 ?
C19 C20 H20 . . 120.2 ?
C104 N100 C100 . . 111.0(2) y
C104 N100 C108 . . 111.2(2) y
C100 N100 C108 . . 107.3(2) y
C104 N100 C112 . . 105.8(2) y
C100 N100 C112 . . 110.3(2) y
C108 N100 C112 . . 111.4(2) y
C101 C100 N100 . . 115.9(2) y
C101 C100 H10A . . 108.3 ?
N100 C100 H10A . . 108.3 ?
C101 C100 H10B . . 108.3 ?
N100 C100 H10B . . 108.3 ?
H10A C100 H10B . . 107.4 ?
C102 C101 C100 . . 111.7(3) y
C102 C101 H10C . . 109.3 ?
C100 C101 H10C . . 109.3 ?
C102 C101 H10D . . 109.3 ?
C100 C101 H10D . . 109.3 ?
H10C C101 H10D . . 108.0 ?
C101 C102 C103 . . 111.9(4) y
C101 C102 H10E . . 109.2 ?
C103 C102 H10E . . 109.2 ?
C101 C102 H10F . . 109.2 ?
C103 C102 H10F . . 109.2 ?
H10E C102 H10F . . 107.9 ?
C102 C103 H10G . . 109.5 ?
C102 C103 H10H . . 109.5 ?
H10G C103 H10H . . 109.5 ?
C102 C103 H10I . . 109.5 ?
H10G C103 H10I . . 109.5 ?
H10H C103 H10I . . 109.5 ?
N100 C104 C105 . . 115.8(2) y
N100 C104 H10J . . 108.3 ?
C105 C104 H10J . . 108.3 ?
N100 C104 H10K . . 108.3 ?
C105 C104 H10K . . 108.3 ?
H10J C104 H10K . . 107.4 ?
C104 C105 C106 . . 109.5(3) y
C104 C105 H10L . . 109.8 ?
C106 C105 H10L . . 109.8 ?
C104 C105 H10M . . 109.8 ?
C106 C105 H10M . . 109.8 ?
H10L C105 H10M . . 108.2 ?
C107 C106 C105 . . 111.6(4) y
C107 C106 H10N . . 109.3 ?
C105 C106 H10N . . 109.3 ?
C107 C106 H10O . . 109.3 ?
C105 C106 H10O . . 109.3 ?
H10N C106 H10O . . 108.0 ?
C106 C107 H10P . . 109.5 ?
C106 C107 H10Q . . 109.5 ?
H10P C107 H10Q . . 109.5 ?
C106 C107 H10R . . 109.5 ?
H10P C107 H10R . . 109.5 ?
H10Q C107 H10R . . 109.5 ?
C209 C108 N100 . . 113.2(4) y
C209 C108 C109 . . 27.1(4) y
N100 C108 C109 . . 113.8(3) y
C209 C108 H10S . . 84.4 ?
N100 C108 H10S . . 108.8 ?
C109 C108 H10S . . 108.8 ?
C209 C108 H10T . . 129.4 ?
N100 C108 H10T . . 108.8 ?
C109 C108 H10T . . 108.8 ?
H10S C108 H10T . . 107.7 ?
C110 C109 C108 . . 111.5(4) y
C110 C109 H10U . . 109.3 ?
C108 C109 H10U . . 109.3 ?
C110 C109 H10V . . 109.3 ?
C108 C109 H10V . . 109.3 ?
H10U C109 H10V . . 108.0 ?
C111 C110 C109 . . 125.0(7) y
C111 C110 H11A . . 106.1 ?
C109 C110 H11A . . 106.1 ?
C111 C110 H11B . . 106.1 ?
C109 C110 H11B . . 106.1 ?
H11A C110 H11B . . 106.3 ?
C110 C111 H11C . . 109.5 ?
C110 C111 H11D . . 109.5 ?
H11C C111 H11D . . 109.5 ?
C110 C111 H11E . . 109.5 ?
H11C C111 H11E . . 109.5 ?
H11D C111 H11E . . 109.5 ?
C108 C209 C210 . . 108.6(6) y
C108 C209 H20A . . 110.0 ?
C210 C209 H20A . . 109.9 ?
C108 C209 H20B . . 110.0 ?
C210 C209 H20B . . 110.0 ?
H20A C209 H20B . . 108.4 ?
C211 C210 C209 . . 103.0(6) y
C211 C210 H21A . . 111.2 ?
C209 C210 H21A . . 111.2 ?
C211 C210 H21B . . 111.1 ?
C209 C210 H21B . . 111.1 ?
H21A C210 H21B . . 109.1 ?
C210 C211 H21C . . 109.4 ?
C210 C211 H21D . . 109.4 ?
H21C C211 H21D . . 109.5 ?
C210 C211 H21E . . 109.5 ?
H21C C211 H21E . . 109.5 ?
H21D C211 H21E . . 109.5 ?
C113 C112 N100 . . 115.8(2) y
C113 C112 H11F . . 108.3 ?
N100 C112 H11F . . 108.3 ?
C113 C112 H11G . . 108.3 ?
N100 C112 H11G . . 108.3 ?
H11F C112 H11G . . 107.4 ?
C114 C113 C112 . . 110.8(3) y
C114 C113 H11H . . 109.5 ?
C112 C113 H11H . . 109.5 ?
C114 C113 H11I . . 109.5 ?
C112 C113 H11I . . 109.5 ?
H11H C113 H11I . . 108.1 ?
C113 C114 C115 . . 115.1(3) y
C113 C114 H11J . . 108.5 ?
C115 C114 H11J . . 108.5 ?
C113 C114 H11K . . 108.5 ?
C115 C114 H11K . . 108.5 ?
H11J C114 H11K . . 107.5 ?
C114 C115 H11L . . 109.5 ?
C114 C115 H11M . . 109.5 ?
H11L C115 H11M . . 109.5 ?
C114 C115 H11N . . 109.5 ?
H11L C115 H11N . . 109.5 ?
H11M C115 H11N . . 109.5 ?

loop_
_geom_bond_atom_site_label_1
_geom_bond_atom_site_label_2
_geom_bond_site_symmetry_2
_geom_bond_distance
_geom_bond_publ_flag
V1 O1 . 1.6032(16) y
V1 O4 . 1.8151(17) y
V1 O5 . 1.8333(16) y
V1 O8 . 2.0009(16) y
V1 O9 . 2.0370(16) y
V1 O7 . 2.2340(4) y
V1 V3 7_667 3.0183(6) y
V1 V2 7_667 3.0259(6) y
V2 O2 . 1.5946(18) y
V2 O6 7_667 1.8175(17) y
V2 O4 7_667 1.8326(16) y
V2 O9 . 2.0131(16) y
V2 O10 . 2.0331(16) y
V2 O7 . 2.2491(4) y
V2 V1 7_667 3.0259(6) y
V2 V3 7_667 3.0355(6) y
V3 O3 . 1.6049(18) y
V3 O5 7_667 1.8173(16) y
V3 O6 . 1.8469(17) y
V3 O10 . 2.0146(17) y
V3 O8 . 2.0203(16) y
V3 O7 . 2.2320(4) y
V3 V1 7_667 3.0183(6) y
V3 V2 7_667 3.0355(6) y
O4 V2 7_667 1.8326(16) y
O5 V3 7_667 1.8173(16) y
O6 V2 7_667 1.8175(17) y
O7 V3 7_667 2.2320(4) y
O7 V1 7_667 2.2340(4) y
O7 V2 7_667 2.2491(4) y
O8 C2 . 1.427(3) y
O9 C3 . 1.425(3) y
O10 C4 . 1.427(3) y
O11 C5 . 1.224(3) y
N1 C5 . 1.355(3) y
N1 C1 . 1.468(3) y
N1 H1 . 0.8800 ?
N2 C8 . 1.335(4) y
N2 C9 . 1.339(4) y
N3 C12 . 1.339(4) y
N3 C11 . 1.348(4) y
N4 C16 . 1.338(4) y
N4 C17 . 1.356(5) y
C1 C2 . 1.530(3) y
C1 C3 . 1.532(3) y
C1 C4 . 1.540(3) y
C2 H2a . 0.9900 ?
C2 H2b . 0.9900 ?
C3 H3a . 0.9900 ?
C3 H3b . 0.9900 ?
C4 H4a . 0.9900 ?
C4 H4b . 0.9900 ?
C5 C6 . 1.504(4) y
C6 C10 . 1.381(4) y
C6 C7 . 1.390(4) y
C7 C8 . 1.388(4) y
C7 H7 . 0.9500 ?
C8 C11 . 1.493(4) y
C9 C10 . 1.390(4) y
C9 C16 . 1.485(4) y
C10 H10 . 0.9500 ?
C11 C15 . 1.366(4) y
C12 C13 . 1.366(5) y
C12 H12 . 0.9500 ?
C13 C14 . 1.374(5) y
C13 H13 . 0.9500 ?
C14 C15 . 1.396(5) y
C14 H14 . 0.9500 ?
C15 H15 . 0.9500 ?
C16 C20 . 1.383(5) y
C17 C18 . 1.343(7) y
C17 H17 . 0.9500 ?
C18 C19 . 1.377(8) y
C18 H18 . 0.9500 ?
C19 C20 . 1.385(6) y
C19 H19 . 0.9500 ?
C20 H20 . 0.9500 ?
N100 C104 . 1.507(3) y
N100 C100 . 1.521(4) y
N100 C108 . 1.526(4) y
N100 C112 . 1.531(4) y
C100 C101 . 1.515(5) y
C100 H10a . 0.9900 ?
C100 H10b . 0.9900 ?
C101 C102 . 1.508(5) y
C101 H10c . 0.9900 ?
C101 H10d . 0.9900 ?
C102 C103 . 1.536(6) y
C102 H10e . 0.9900 ?
C102 H10f . 0.9900 ?
C103 H10g . 0.9800 ?
C103 H10h . 0.9800 ?
C103 H10i . 0.9800 ?
C104 C105 . 1.525(4) y
C104 H10j . 0.9900 ?
C104 H10k . 0.9900 ?
C105 C106 . 1.528(5) y
C105 H10l . 0.9900 ?
C105 H10m . 0.9900 ?
C106 C107 . 1.505(6) y
C106 H10n . 0.9900 ?
C106 H10o . 0.9900 ?
C107 H10p . 0.9800 ?
C107 H10q . 0.9800 ?
C107 H10r . 0.9800 ?
C108 C209 . 1.451(8) y
C108 C109 . 1.628(6) y
C108 H10s . 0.9900 ?
C108 H10t . 0.9900 ?
C109 C110 . 1.622(8) y
C109 H10u . 0.9900 ?
C109 H10v . 0.9900 ?
C110 C111 . 1.5100 y
C110 H11a . 0.9900 ?
C110 H11b . 0.9900 ?
C111 H11c . 0.9800 ?
C111 H11d . 0.9800 ?
C111 H11e . 0.9800 ?
C209 C210 . 1.543(11) y
C209 H20a . 0.9900 ?
C209 H20b . 0.9900 ?
C210 C211 . 1.5100 y
C210 H21a . 0.9900 ?
C210 H21b . 0.9900 ?
C211 H21c . 0.9800 ?
C211 H21d . 0.9800 ?
C211 H21e . 0.9800 ?
C112 C113 . 1.507(5) y
C112 H11f . 0.9900 ?
C112 H11g . 0.9900 ?
C113 C114 . 1.500(5) y
C113 H11h . 0.9900 ?
C113 H11i . 0.9900 ?
C114 C115 . 1.520(5) y
C114 H11j . 0.9900 ?
C114 H11k . 0.9900 ?
C115 H11l . 0.9800 ?
C115 H11m . 0.9800 ?
C115 H11n . 0.9800 ?

loop_
_geom_torsion_atom_site_label_1
_geom_torsion_atom_site_label_2
_geom_torsion_atom_site_label_3
_geom_torsion_atom_site_label_4
_geom_torsion_site_symmetry_1
_geom_torsion_site_symmetry_4
_geom_torsion
_geom_torsion_publ_flag
O1 V1 O4 V2 . 7_667 172.78(9) y
O5 V1 O4 V2 . 7_667 -81.97(9) y
O8 V1 O4 V2 . 7_667 76.40(9) y
O9 V1 O4 V2 . 7_667 10.2(3) y
O7 V1 O4 V2 . 7_667 -1.09(7) y
V3 V1 O4 V2 7_667 7_667 -48.41(8) y
O1 V1 O5 V3 . 7_667 -173.37(10) y
O4 V1 O5 V3 . 7_667 80.51(9) y
O8 V1 O5 V3 . 7_667 -16.0(3) y
O9 V1 O5 V3 . 7_667 -78.34(9) y
O7 V1 O5 V3 . 7_667 -0.72(7) y
V2 V1 O5 V3 7_667 7_667 46.74(8) y
O3 V3 O6 V2 . 7_667 -173.27(9) y
O5 V3 O6 V2 7_667 7_667 80.71(9) y
O10 V3 O6 V2 . 7_667 -16.4(2) y
O8 V3 O6 V2 . 7_667 -77.85(9) y
O7 V3 O6 V2 . 7_667 -0.47(7) y
V1 V3 O6 V2 7_667 7_667 46.74(8) y
O3 V3 O7 V3 . 7_667 125(100) y
O5 V3 O7 V3 7_667 7_667 -92(100) y
O6 V3 O7 V3 . 7_667 4(100) y
O10 V3 O7 V3 . 7_667 178(100) y
O8 V3 O7 V3 . 7_667 93(100) y
V1 V3 O7 V3 7_667 7_667 -92(100) y
V2 V3 O7 V3 7_667 7_667 3(100) y
O3 V3 O7 V1 . . 37.1(5) y
O5 V3 O7 V1 7_667 . -179.45(6) y
O6 V3 O7 V1 . . -84.10(5) y
O10 V3 O7 V1 . . 90.08(5) y
O8 V3 O7 V1 . . 5.15(5) y
V1 V3 O7 V1 7_667 . 180.000(2) y
V2 V3 O7 V1 7_667 . -84.450(15) y
O3 V3 O7 V1 . 7_667 -142.9(5) y
O5 V3 O7 V1 7_667 7_667 0.55(6) y
O6 V3 O7 V1 . 7_667 95.90(5) y
O10 V3 O7 V1 . 7_667 -89.92(5) y
O8 V3 O7 V1 . 7_667 -174.85(5) y
V2 V3 O7 V1 7_667 7_667 95.550(15) y
O3 V3 O7 V2 . . -58.5(5) y
O5 V3 O7 V2 7_667 . 85.00(6) y
O6 V3 O7 V2 . . -179.65(5) y
O10 V3 O7 V2 . . -5.47(5) y
O8 V3 O7 V2 . . -90.41(5) y
V1 V3 O7 V2 7_667 . 84.450(15) y
V2 V3 O7 V2 7_667 . 180.0 y
O3 V3 O7 V2 . 7_667 121.5(5) y
O5 V3 O7 V2 7_667 7_667 -95.00(6) y
O6 V3 O7 V2 . 7_667 0.35(5) y
O10 V3 O7 V2 . 7_667 174.53(5) y
O8 V3 O7 V2 . 7_667 89.59(5) y
V1 V3 O7 V2 7_667 7_667 -95.550(15) y
O1 V1 O7 V3 . 7_667 127.3(5) y
O4 V1 O7 V3 . 7_667 -94.37(5) y
O5 V1 O7 V3 . 7_667 0.55(6) y
O8 V1 O7 V3 . 7_667 174.81(5) y
O9 V1 O7 V3 . 7_667 89.79(5) y
V2 V1 O7 V3 7_667 7_667 -95.201(16) y
O1 V1 O7 V3 . . -52.7(5) y
O4 V1 O7 V3 . . 85.63(5) y
O5 V1 O7 V3 . . -179.45(6) y
O8 V1 O7 V3 . . -5.19(5) y
O9 V1 O7 V3 . . -90.21(5) y
V3 V1 O7 V3 7_667 . 180.000(2) y
V2 V1 O7 V3 7_667 . 84.799(16) y
O1 V1 O7 V1 . 7_667 -112(100) y
O4 V1 O7 V1 . 7_667 26(100) y
O5 V1 O7 V1 . 7_667 121(100) y
O8 V1 O7 V1 . 7_667 -65(100) y
O9 V1 O7 V1 . 7_667 -150(100) y
V3 V1 O7 V1 7_667 7_667 121(100) y
V2 V1 O7 V1 7_667 7_667 25(100) y
O1 V1 O7 V2 . . 42.5(5) y
O4 V1 O7 V2 . . -179.17(5) y
O5 V1 O7 V2 . . -84.25(6) y
O8 V1 O7 V2 . . 90.01(5) y
O9 V1 O7 V2 . . 4.99(5) y
V3 V1 O7 V2 7_667 . -84.799(16) y
V2 V1 O7 V2 7_667 . 180.0 y
O1 V1 O7 V2 . 7_667 -137.5(5) y
O4 V1 O7 V2 . 7_667 0.83(5) y
O5 V1 O7 V2 . 7_667 95.75(6) y
O8 V1 O7 V2 . 7_667 -89.99(5) y
O9 V1 O7 V2 . 7_667 -175.01(5) y
V3 V1 O7 V2 7_667 7_667 95.201(16) y
O2 V2 O7 V3 . 7_667 -138.0(6) y
O6 V2 O7 V3 7_667 7_667 0.36(5) y
O4 V2 O7 V3 7_667 7_667 96.24(5) y
O9 V2 O7 V3 . 7_667 -89.62(5) y
O10 V2 O7 V3 . 7_667 -174.57(5) y
V1 V2 O7 V3 7_667 7_667 95.423(15) y
O2 V2 O7 V3 . . 42.0(6) y
O6 V2 O7 V3 7_667 . -179.64(5) y
O4 V2 O7 V3 7_667 . -83.76(5) y
O9 V2 O7 V3 . . 90.38(5) y
O10 V2 O7 V3 . . 5.43(5) y
V1 V2 O7 V3 7_667 . -84.577(15) y
V3 V2 O7 V3 7_667 . 180.0 y
O2 V2 O7 V1 . . -53.4(6) y
O6 V2 O7 V1 7_667 . 84.93(5) y
O4 V2 O7 V1 7_667 . -179.18(5) y
O9 V2 O7 V1 . . -5.05(5) y
O10 V2 O7 V1 . . -89.99(4) y
V1 V2 O7 V1 7_667 . 180.0 y
V3 V2 O7 V1 7_667 . 84.577(15) y
O2 V2 O7 V1 . 7_667 126.6(6) y
O6 V2 O7 V1 7_667 7_667 -95.07(5) y
O4 V2 O7 V1 7_667 7_667 0.82(5) y
O9 V2 O7 V1 . 7_667 174.95(5) y
O10 V2 O7 V1 . 7_667 90.01(4) y
V3 V2 O7 V1 7_667 7_667 -95.423(15) y
O2 V2 O7 V2 . 7_667 68(100) y
O6 V2 O7 V2 7_667 7_667 -154(100) y
O4 V2 O7 V2 7_667 7_667 -58(100) y
O9 V2 O7 V2 . 7_667 116(100) y
O10 V2 O7 V2 . 7_667 31(100) y
V1 V2 O7 V2 7_667 7_667 -59(100) y
V3 V2 O7 V2 7_667 7_667 -154(100) y
O1 V1 O8 C2 . . 38.89(16) y
O4 V1 O8 C2 . . 143.59(15) y
O5 V1 O8 C2 . . -119.0(2) y
O9 V1 O8 C2 . . -55.85(15) y
O7 V1 O8 C2 . . -134.50(15) y
V3 V1 O8 C2 7_667 . -129.85(13) y
V2 V1 O8 C2 7_667 . 177.05(15) y
O1 V1 O8 V3 . . 179.47(9) y
O4 V1 O8 V3 . . -75.83(8) y
O5 V1 O8 V3 . . 21.5(2) y
O9 V1 O8 V3 . . 84.73(8) y
O7 V1 O8 V3 . . 6.08(6) y
V3 V1 O8 V3 7_667 . 10.72(10) y
V2 V1 O8 V3 7_667 . -42.37(6) y
O3 V3 O8 C2 . . -40.76(17) y
O5 V3 O8 C2 7_667 . 122.4(2) y
O6 V3 O8 C2 . . -143.39(15) y
O10 V3 O8 C2 . . 55.34(15) y
O7 V3 O8 C2 . . 134.88(15) y
V1 V3 O8 C2 7_667 . 130.28(14) y
V2 V3 O8 C2 7_667 . -176.75(15) y
O3 V3 O8 V1 . . 178.27(9) y
O5 V3 O8 V1 7_667 . -18.6(2) y
O6 V3 O8 V1 . . 75.64(8) y
O10 V3 O8 V1 . . -85.63(8) y
O7 V3 O8 V1 . . -6.09(6) y
V1 V3 O8 V1 7_667 . -10.69(10) y
V2 V3 O8 V1 7_667 . 42.28(6) y
O2 V2 O9 C3 . . 39.03(17) y
O6 V2 O9 C3 7_667 . 143.15(16) y
O4 V2 O9 C3 7_667 . -119.6(2) y
O10 V2 O9 C3 . . -56.43(16) y
O7 V2 O9 C3 . . -135.15(15) y
V1 V2 O9 C3 7_667 . -130.64(14) y
V3 V2 O9 C3 7_667 . 177.00(15) y
O2 V2 O9 V1 . . -179.97(9) y
O6 V2 O9 V1 7_667 . -75.85(8) y
O4 V2 O9 V1 7_667 . 21.4(2) y
O10 V2 O9 V1 . . 84.58(8) y
O7 V2 O9 V1 . . 5.85(6) y
V1 V2 O9 V1 7_667 . 10.36(10) y
V3 V2 O9 V1 7_667 . -42.00(6) y
O1 V1 O9 C3 . . -39.49(17) y
O4 V1 O9 C3 . . 123.6(2) y
O5 V1 O9 C3 . . -143.07(16) y
O8 V1 O9 C3 . . 56.29(15) y
O7 V1 O9 C3 . . 135.06(15) y
V3 V1 O9 C3 7_667 . -176.76(15) y
V2 V1 O9 C3 7_667 . 130.55(14) y
O1 V1 O9 V2 . . 179.56(9) y
O4 V1 O9 V2 . . -17.4(2) y
O5 V1 O9 V2 . . 75.98(8) y
O8 V1 O9 V2 . . -84.67(8) y
O7 V1 O9 V2 . . -5.90(6) y
V3 V1 O9 V2 7_667 . 42.28(6) y
V2 V1 O9 V2 7_667 . -10.40(10) y
O3 V3 O10 C4 . . 38.40(16) y
O5 V3 O10 C4 7_667 . 143.01(15) y
O6 V3 O10 C4 . . -119.0(2) y
O8 V3 O10 C4 . . -56.66(15) y
O7 V3 O10 C4 . . -135.01(15) y
V1 V3 O10 C4 7_667 . 176.86(15) y
V2 V3 O10 C4 7_667 . -130.05(14) y
O3 V3 O10 V2 . . 179.79(9) y
O5 V3 O10 V2 7_667 . -75.60(8) y
O6 V3 O10 V2 . . 22.4(2) y
O8 V3 O10 V2 . . 84.73(7) y
O7 V3 O10 V2 . . 6.38(5) y
V1 V3 O10 V2 7_667 . -41.75(6) y
V2 V3 O10 V2 7_667 . 11.34(9) y
O2 V2 O10 C4 . . -40.31(16) y
O6 V2 O10 C4 7_667 . 121.3(2) y
O4 V2 O10 C4 7_667 . -143.46(15) y
O9 V2 O10 C4 . . 56.26(15) y
O7 V2 O10 C4 . . 135.06(15) y
V1 V2 O10 C4 7_667 . -176.91(15) y
V3 V2 O10 C4 7_667 . 130.24(13) y
O2 V2 O10 V3 . . 178.28(9) y
O6 V2 O10 V3 7_667 . -20.1(2) y
O4 V2 O10 V3 7_667 . 75.13(8) y
O9 V2 O10 V3 . . -85.15(8) y
O7 V2 O10 V3 . . -6.35(5) y
V1 V2 O10 V3 7_667 . 41.68(6) y
V3 V2 O10 V3 7_667 . -11.17(9) y
C5 N1 C1 C2 . . -177.7(2) y
C5 N1 C1 C3 . . 63.2(3) y
C5 N1 C1 C4 . . -59.9(3) y
V1 O8 C2 C1 . . 68.4(2) y
V3 O8 C2 C1 . . -69.0(2) y
N1 C1 C2 O8 . . -178.88(18) y
C3 C1 C2 O8 . . -60.6(3) y
C4 C1 C2 O8 . . 62.7(3) y
V2 O9 C3 C1 . . 69.4(2) y
V1 O9 C3 C1 . . -68.0(2) y
N1 C1 C3 O9 . . 175.21(18) y
C2 C1 C3 O9 . . 60.5(2) y
C4 C1 C3 O9 . . -62.1(3) y
V3 O10 C4 C1 . . 69.6(2) y
V2 O10 C4 C1 . . -67.9(2) y
N1 C1 C4 O10 . . -176.43(19) y
C2 C1 C4 O10 . . -62.1(2) y
C3 C1 C4 O10 . . 61.2(3) y
C1 N1 C5 O11 . . 2.8(5) y
C1 N1 C5 C6 . . -176.9(2) y
O11 C5 C6 C10 . . -28.2(4) y
N1 C5 C6 C10 . . 151.5(3) y
O11 C5 C6 C7 . . 151.6(3) y
N1 C5 C6 C7 . . -28.7(4) y
C10 C6 C7 C8 . . -0.6(4) y
C5 C6 C7 C8 . . 179.6(3) y
C9 N2 C8 C7 . . 0.2(5) y
C9 N2 C8 C11 . . 179.5(3) y
C6 C7 C8 N2 . . 0.3(5) y
C6 C7 C8 C11 . . -179.1(3) y
C8 N2 C9 C10 . . -0.3(5) y
C8 N2 C9 C16 . . 179.8(3) y
C7 C6 C10 C9 . . 0.5(4) y
C5 C6 C10 C9 . . -179.7(3) y
N2 C9 C10 C6 . . -0.1(5) y
C16 C9 C10 C6 . . 179.8(3) y
C12 N3 C11 C15 . . 0.1(5) y
C12 N3 C11 C8 . . 179.8(3) y
N2 C8 C11 N3 . . 177.1(3) y
C7 C8 C11 N3 . . -3.5(5) y
N2 C8 C11 C15 . . -3.1(5) y
C7 C8 C11 C15 . . 176.2(3) y
C11 N3 C12 C13 . . 1.0(6) y
N3 C12 C13 C14 . . -1.1(6) y
C12 C13 C14 C15 . . 0.2(7) y
N3 C11 C15 C14 . . -0.9(6) y
C8 C11 C15 C14 . . 179.3(4) y
C13 C14 C15 C11 . . 0.8(7) y
C17 N4 C16 C20 . . -1.3(6) y
C17 N4 C16 C9 . . 179.2(4) y
N2 C9 C16 N4 . . -174.7(3) y
C10 C9 C16 N4 . . 5.4(5) y
N2 C9 C16 C20 . . 5.7(6) y
C10 C9 C16 C20 . . -174.2(4) y
C16 N4 C17 C18 . . -0.4(8) y
N4 C17 C18 C19 . . 2.5(10) y
C17 C18 C19 C20 . . -2.8(10) y
N4 C16 C20 C19 . . 0.9(8) y
C9 C16 C20 C19 . . -179.6(5) y
C18 C19 C20 C16 . . 1.2(10) y
C104 N100 C100 C101 . . 64.8(4) y
C108 N100 C100 C101 . . -173.5(3) y
C112 N100 C100 C101 . . -52.1(3) y
N100 C100 C101 C102 . . -169.8(3) y
C100 C101 C102 C103 . . -175.9(4) y
C100 N100 C104 C105 . . 63.6(3) y
C108 N100 C104 C105 . . -55.7(3) y
C112 N100 C104 C105 . . -176.8(3) y
N100 C104 C105 C106 . . 176.8(3) y
C104 C105 C106 C107 . . 178.1(4) y
C104 N100 C108 C209 . . -73.7(5) y
C100 N100 C108 C209 . . 164.8(5) y
C112 N100 C108 C209 . . 44.0(6) y
C104 N100 C108 C109 . . -44.1(4) y
C100 N100 C108 C109 . . -165.6(3) y
C112 N100 C108 C109 . . 73.6(4) y
C209 C108 C109 C110 . . -88.4(9) y
N100 C108 C109 C110 . . 176.8(3) y
C108 C109 C110 C111 . . 119.5(9) y
N100 C108 C209 C210 . . 163.8(5) y
C109 C108 C209 C210 . . 66.6(8) y
C108 C209 C210 C211 . . 113.1(7) y
C104 N100 C112 C113 . . 176.1(3) y
C100 N100 C112 C113 . . -63.8(4) y
C108 N100 C112 C113 . . 55.1(4) y
N100 C112 C113 C114 . . 175.0(3) y
C112 C113 C114 C115 . . 178.3(4) y

loop_
_platon_squeeze_void_nr
_platon_squeeze_void_average_x
_platon_squeeze_void_average_y
_platon_squeeze_void_average_z
_platon_squeeze_void_volume
_platon_squeeze_void_count_electrons
1 0.000 0.500 -0.004 1786.9 438.9
2 0.500 1.000 0.027 1786.9 438.9
